data_4344666
loop_
_publ_author_name
'M\"akel\"a, Toni'
'Minkkinen, Miia-Elina'
'Rissanen, Kari'

_publ_section_title
;
 Ion Pair Binding in the Solid-State with Ditopic Crown Ether Uranyl
 Salophen Receptors.
;
_journal_issue 3
_journal_name_full 'Inorganic chemistry'
_journal_page_first 1339
_journal_page_last 1346
_journal_paper_doi 10.1021/acs.inorgchem.5b02780
_journal_volume 55
_journal_year 2016
_chemical_formula_moiety 'C30 H32.8 Cs F N2 O10 S0.6 U, C2 H6 O S'
_chemical_formula_sum 'C32 H38.8 Cs F N2 O11 S1.6 U'
_chemical_formula_weight 1068.68
_chemical_name_systematic
;
 ?
;
_space_group_crystal_system monoclinic
_space_group_IT_number 14
_space_group_name_Hall '-P 2ybc'
_space_group_name_H-M_alt 'P 1 21/c 1'
_symmetry_space_group_name_Hall '-P 2ybc'
_symmetry_space_group_name_H-M 'P 1 21/c 1'
_atom_sites_solution_hydrogens geom
_atom_sites_solution_primary direct
_audit_creation_date 2015-09-21
_audit_creation_method
;
Olex2 1.2
(compiled 2014.06.27 svn.r2953 for OlexSys, GUI svn.r4855)
;
_cell_angle_alpha 90
_cell_angle_beta 101.5212(15)
_cell_angle_gamma 90
_cell_formula_units_Z 4
_cell_length_a 14.4915(2)
_cell_length_b 16.7088(2)
_cell_length_c 15.9434(2)
_cell_measurement_reflns_used 8340
_cell_measurement_temperature 173
_cell_measurement_theta_max 30.4633
_cell_measurement_theta_min 2.9690
_cell_volume 3782.68(9)
_computing_cell_refinement
;
CrysAlisPro, Agilent Technologies,
Version 1.171.36.21 (release 14-08-2012 CrysAlis171 .NET)
(compiled Sep 14 2012,17:21:16)
;
_computing_data_collection
;
CrysAlisPro, Agilent Technologies,
Version 1.171.36.21 (release 14-08-2012 CrysAlis171 .NET)
(compiled Sep 14 2012,17:21:16)
;
_computing_data_reduction
;
CrysAlisPro, Agilent Technologies,
Version 1.171.36.21 (release 14-08-2012 CrysAlis171 .NET)
(compiled Sep 14 2012,17:21:16)
;
_computing_molecular_graphics 'Olex2 (Dolomanov et al., 2009)'
_computing_publication_material 'Olex2 (Dolomanov et al., 2009)'
_computing_structure_refinement 'ShelXL (Sheldrick, 2008)'
_computing_structure_solution 'XS (Sheldrick, 2008)'
_diffrn_ambient_temperature 173
_diffrn_detector_area_resol_mean 16.0107
_diffrn_measured_fraction_theta_full 0.996
_diffrn_measured_fraction_theta_max 0.996
_diffrn_measurement_details
;
  1 omega  -50.00   48.00   1.0000   20.0000
omega____ theta____ kappa____ phi______ frames
    -       22.2921  -37.0000  120.0000 98

  2 omega  -14.00   87.00   1.0000   20.0000
omega____ theta____ kappa____ phi______ frames
    -       22.2921   19.0000   90.0000 101
;
_diffrn_measurement_device_type 'SuperNova, Single source at offset), Eos'
_diffrn_measurement_method '\w scans'
_diffrn_orient_matrix_UB_11 -0.0282475000
_diffrn_orient_matrix_UB_12 -0.0297234000
_diffrn_orient_matrix_UB_13 0.0142681000
_diffrn_orient_matrix_UB_21 -0.0408940000
_diffrn_orient_matrix_UB_22 0.0175108000
_diffrn_orient_matrix_UB_23 -0.0251475000
_diffrn_orient_matrix_UB_31 0.0049166000
_diffrn_orient_matrix_UB_32 -0.0247310000
_diffrn_orient_matrix_UB_33 -0.0350229000
_diffrn_radiation_monochromator mirror
_diffrn_radiation_type MoK\a
_diffrn_radiation_wavelength 0.71073
_diffrn_reflns_av_R_equivalents 0.0239
_diffrn_reflns_av_unetI/netI 0.0373
_diffrn_reflns_laue_measured_fraction_full 0.968
_diffrn_reflns_laue_measured_fraction_max 0.996
_diffrn_reflns_limit_h_max 17
_diffrn_reflns_limit_h_min -8
_diffrn_reflns_limit_k_max 19
_diffrn_reflns_limit_k_min -10
_diffrn_reflns_limit_l_max 14
_diffrn_reflns_limit_l_min -18
_diffrn_reflns_number 12626
_diffrn_reflns_point_group_measured_fraction_full 0.968
_diffrn_reflns_point_group_measured_fraction_max 0.996
_diffrn_reflns_theta_full 25.242
_diffrn_reflns_theta_max 24.998
_diffrn_reflns_theta_min 2.975
_diffrn_source 'SuperNova (Mo) X-ray Source'
_exptl_absorpt_coefficient_mu 5.390
_exptl_absorpt_correction_T_max 1.00000
_exptl_absorpt_correction_T_min 0.94474
_exptl_absorpt_correction_type multi-scan
_exptl_absorpt_process_details
;
CrysAlisPro, Agilent Technologies,
Version 1.171.36.21 (release 14-08-2012 CrysAlis171 .NET)
(compiled Sep 14 2012,17:21:16)
Empirical absorption correction using spherical harmonics,
 implemented in SCALE3 ABSPACK scaling algorithm.
;
_exptl_crystal_colour red
_exptl_crystal_colour_primary red
_exptl_crystal_density_diffrn 1.877
_exptl_crystal_description block
_exptl_crystal_F_000 2058
_exptl_crystal_recrystallization_method 'Evaporation of acetone/DMSO solution'
_exptl_crystal_size_max 0.2432
_exptl_crystal_size_mid 0.2106
_exptl_crystal_size_min 0.0996
_refine_diff_density_max 1.091
_refine_diff_density_min -1.019
_refine_diff_density_rms 0.107
_refine_ls_extinction_method none
_refine_ls_goodness_of_fit_ref 1.050
_refine_ls_hydrogen_treatment constr
_refine_ls_matrix_type full
_refine_ls_number_parameters 494
_refine_ls_number_reflns 6634
_refine_ls_number_restraints 9
_refine_ls_restrained_S_all 1.050
_refine_ls_R_factor_all 0.0328
_refine_ls_R_factor_gt 0.0281
_refine_ls_shift/su_max 0.001
_refine_ls_shift/su_mean 0.000
_refine_ls_structure_factor_coef Fsqd
_refine_ls_weighting_details 'w=1/[\s^2^(Fo^2^)+(0.0200P)^2^+9.2934P] where P=(Fo^2^+2Fc^2^)/3'
_refine_ls_weighting_scheme calc
_refine_ls_wR_factor_gt 0.0622
_refine_ls_wR_factor_ref 0.0645
_reflns_Friedel_coverage 0.000
_reflns_number_gt 5992
_reflns_number_total 6634
_reflns_threshold_expression 'I > 2\s(I)'
_cod_data_source_file ic5b02780_si_007.cif
_cod_data_source_block R1_CsF
_cod_original_cell_volume 3782.68(10)
_cod_original_formula_sum 'C32 H38.80 Cs F N2 O11 S1.60 U'
_cod_database_code 4344666
_shelxl_version_number 2013-4
_chemical_oxdiff_formula 'C32 H28 N2 O11 U1 Cs1 F1 S2'
_shelx_space_group_comment
;
The symmetry employed for this shelxl refinement is uniquely defined
by the following loop, which should always be used as a source of
symmetry information in preference to the above space-group names.
They are only intended as comments.
;
_reflns_odcompleteness_completeness 98.68
_reflns_odcompleteness_iscentric 1
_reflns_odcompleteness_theta 28.22
_olex2_refinement_description
;
1. Fixed Uiso
 At 1.2 times of:
  All C(H) groups, All C(H,H) groups, All C(H,H,H,H) groups
 At 1.5 times of:
  All C(H,H,H) groups
2. Restrained distances
 S2B-O11B = S2A-O11A = S2C-O11C
 1.45 with sigma of 0.01
 S2A-C32A = S2C-C32C = S2B-C32B = S2A-C31A = S2B-C31B = S2C-C31C
 1.7 with sigma of 0.01
3. Uiso/Uaniso restraints and constraints
Uanis(C31A) = Uanis(S2A)
Uanis(C32A) = Uanis(S2A)
Uanis(S2A) = Uanis(O11A)
Uanis(C31B) = Uanis(S2B)
Uanis(C32B) = Uanis(S2B)
Uanis(S2B) = Uanis(O11B)
Uanis(C32C) = Uanis(S2C)
Uanis(C31C) = Uanis(S2C)
Uanis(S2C) = Uanis(O11C)
4. Others
 Fixed Sof: S2A(0.2) S2B(0.2) S2C(0.2) O6A(0.6) O6B(0.4) O11A(0.35) O11B(0.35)
 O11C(0.3) H21A(0.6) H21B(0.6) H21C(0.4) H21D(0.4) C22A(0.6) H22A(0.6)
 H22B(0.6) C22B(0.4) H22C(0.4) H22D(0.4) H23A(0.6) H23B(0.6) H23C(0.4)
 H23D(0.4) C31A(0.3) H31A(0.3) H31B(0.3) H31C(0.3) C31B(0.3) H31D(0.3)
 H31E(0.3) H31F(0.3) C31C(0.4) C32A(0.3) H32A(0.3) H32B(0.3) H32C(0.3)
 C32B(0.3) H32D(0.3) H32E(0.3) H32F(0.3) C32C(0.4) H32G(0.4) H32H(0.4) H32I(0.4)
5.a Secondary CH2 refined with riding coordinates:
 C21(H21A,H21B), C21(H21C,H21D), C22A(H22A,H22B), C22B(H22C,H22D), C23(H23A,
 H23B), C23(H23C,H23D), C24(H24A,H24B), C25(H25A,H25B), C26(H26A,H26B),
 C27(H27A,H27B), C28(H28A,H28B)
5.b Aromatic/amide H refined with riding coordinates:
 C1(H1), C3(H3), C4(H4), C5(H5), C6(H6), C8(H8), C10(H10), C11(H11), C12(H12),
 C13(H13), C17(H17), C20(H20)
5.c Idealised Me refined as rotating group:
 C31A(H31A,H31B,H31C), C31B(H31D,H31E,H31F), C32A(H32A,H32B,H32C), C32B(H32D,
 H32E,H32F), C32C(H32G,H32H,H32I), C29(H29A,H29B,H29C), C30(H30A,H30B,H30C)
;
_olex2_submission_special_instructions 'No special instructions were received'

loop_
_space_group_symop_operation_xyz
'x, y, z'
'-x, y+1/2, -z+1/2'
'-x, -y, -z'
'x, -y-1/2, z-1/2'

loop_
_atom_site_label
_atom_site_type_symbol
_atom_site_fract_x
_atom_site_fract_y
_atom_site_fract_z
_atom_site_U_iso_or_equiv
_atom_site_adp_type
_atom_site_occupancy
_atom_site_site_symmetry_order
_atom_site_calc_flag
_atom_site_refinement_flags_posn
_atom_site_refinement_flags_occupancy
_atom_site_disorder_assembly
_atom_site_disorder_group
U1 U 0.63302(2) 0.26893(2) 0.15121(2) 0.01639(6) Uani 1 1 d . . . .
Cs1 Cs 0.64015(2) 0.71856(2) 0.48379(2) 0.03042(9) Uani 1 1 d . . . .
S2A S 0.7833(13) 0.9408(11) 0.5026(11) 0.086(5) Uani 0.2 1 d D P A 1
S2B S 0.7622(12) 0.9522(8) 0.4718(9) 0.056(3) Uani 0.2 1 d D P B 2
S2C S 0.7111(10) 0.9395(6) 0.4622(9) 0.074(3) Uani 0.2 1 d D P C 3
F1 F 0.56277(19) 0.20556(17) 0.03390(16) 0.0253(6) Uani 1 1 d . . . .
O1 O 0.7048(2) 0.1841(2) 0.1884(2) 0.0264(8) Uani 1 1 d . . . .
O2 O 0.5629(2) 0.3559(2) 0.1200(2) 0.0254(8) Uani 1 1 d . . . .
O3 O 0.5079(2) 0.21267(19) 0.1946(2) 0.0222(7) Uani 1 1 d . . . .
O4 O 0.7327(2) 0.3019(2) 0.0621(2) 0.0280(8) Uani 1 1 d . . . .
O5 O 0.6738(3) 0.5255(2) 0.5065(2) 0.0406(11) Uani 1 1 d . . . .
O6A O 0.6052(6) 0.6038(6) 0.6362(5) 0.0280(17) Uani 0.6 1 d . P D 1
O6B O 0.6616(10) 0.6051(8) 0.6559(7) 0.037(3) Uani 0.4 1 d . P D 2
O7 O 0.7377(3) 0.7428(3) 0.6744(3) 0.0569(13) Uani 1 1 d . . . .
O8 O 0.8618(3) 0.6845(2) 0.5637(2) 0.0315(8) Uani 1 1 d . . . .
O9 O 0.7756(3) 0.6004(2) 0.4100(2) 0.0309(9) Uani 1 1 d . . . .
O11A O 0.739(3) 0.8784(15) 0.447(2) 0.086(5) Uani 0.35 1 d D P A 1
O11B O 0.747(3) 0.8685(10) 0.455(3) 0.056(3) Uani 0.35 1 d D P B 2
O11C O 0.762(2) 0.8652(12) 0.467(3) 0.074(3) Uani 0.3 1 d D P C 3
N1 N 0.6425(3) 0.2956(2) 0.3112(2) 0.0169(8) Uani 1 1 d . . . .
N2 N 0.7675(3) 0.3639(2) 0.2284(2) 0.0181(8) Uani 1 1 d . . . .
C1 C 0.6177(3) 0.2439(3) 0.3632(3) 0.0213(10) Uani 1 1 d . . . .
H1 H 0.6351 0.2548 0.4214 0.026 Uiso 1 1 calc R . . .
C2 C 0.5654(4) 0.1709(3) 0.3390(3) 0.0248(11) Uani 1 1 d . . . .
C3 C 0.5629(5) 0.1129(3) 0.4018(3) 0.0405(15) Uani 1 1 d . . . .
H3 H 0.5950 0.1224 0.4575 0.049 Uiso 1 1 calc R . . .
C4 C 0.5151(5) 0.0433(4) 0.3837(4) 0.0519(19) Uani 1 1 d . . . .
H4 H 0.5175 0.0041 0.4254 0.062 Uiso 1 1 calc R . . .
C5 C 0.4616(5) 0.0315(4) 0.3005(4) 0.0454(16) Uani 1 1 d . . . .
H5 H 0.4275 -0.0155 0.2876 0.055 Uiso 1 1 calc R . . .
C6 C 0.4595(4) 0.0878(3) 0.2397(3) 0.0351(14) Uani 1 1 d . . . .
H6 H 0.4222 0.0793 0.1857 0.042 Uiso 1 1 calc R . . .
C7 C 0.5116(3) 0.1587(3) 0.2551(3) 0.0215(11) Uani 1 1 d . . . .
C8 C 0.8491(3) 0.3754(3) 0.2104(3) 0.0204(10) Uani 1 1 d . . . .
H8 H 0.8912 0.4061 0.2490 0.025 Uiso 1 1 calc R . . .
C9 C 0.8826(4) 0.3452(3) 0.1360(3) 0.0240(11) Uani 1 1 d . . . .
C10 C 0.9783(4) 0.3554(3) 0.1346(3) 0.0306(12) Uani 1 1 d . . . .
H10 H 1.0169 0.3803 0.1809 0.037 Uiso 1 1 calc R . . .
C11 C 1.0169(4) 0.3300(3) 0.0678(4) 0.0367(14) Uani 1 1 d . . . .
H11 H 1.0809 0.3361 0.0688 0.044 Uiso 1 1 calc R . . .
C12 C 0.9582(4) 0.2950(3) -0.0012(4) 0.0362(14) Uani 1 1 d . . . .
H12 H 0.9834 0.2770 -0.0471 0.043 Uiso 1 1 calc R . . .
C13 C 0.8634(4) 0.2859(3) -0.0037(3) 0.0294(12) Uani 1 1 d . . . .
H13 H 0.8254 0.2637 -0.0520 0.035 Uiso 1 1 calc R . . .
C14 C 0.8232(3) 0.3098(3) 0.0655(3) 0.0216(11) Uani 1 1 d . . . .
C15 C 0.6829(3) 0.3687(3) 0.3445(3) 0.0172(10) Uani 1 1 d . . . .
C16 C 0.7459(3) 0.4059(3) 0.3001(3) 0.0185(10) Uani 1 1 d . . . .
C17 C 0.7793(4) 0.4820(3) 0.3241(3) 0.0243(11) Uani 1 1 d . . . .
H17 H 0.8195 0.5073 0.2937 0.029 Uiso 1 1 calc R . . .
C18 C 0.7536(4) 0.5208(3) 0.3925(3) 0.0225(11) Uani 1 1 d . . . .
C19 C 0.6953(4) 0.4824(3) 0.4404(3) 0.0246(11) Uani 1 1 d . . . .
C20 C 0.6593(4) 0.4069(3) 0.4156(3) 0.0223(11) Uani 1 1 d . . . .
H20 H 0.6195 0.3816 0.4463 0.027 Uiso 1 1 calc R . . .
C21 C 0.6321(4) 0.4847(3) 0.5687(3) 0.0308(13) Uani 1 1 d . . . .
H21A H 0.6573 0.4309 0.5767 0.037 Uiso 0.6 1 calc R P D 1
H21B H 0.5646 0.4807 0.5479 0.037 Uiso 0.6 1 calc R P D 1
H21C H 0.6779 0.4502 0.6040 0.037 Uiso 0.4 1 calc R P D 2
H21D H 0.5794 0.4522 0.5406 0.037 Uiso 0.4 1 calc R P D 2
C22A C 0.6508(8) 0.5274(6) 0.6516(6) 0.024(2) Uani 0.6 1 d . P D 1
H22A H 0.6255 0.4976 0.6941 0.029 Uiso 0.6 1 calc R P D 1
H22B H 0.7180 0.5342 0.6720 0.029 Uiso 0.6 1 calc R P D 1
C22B C 0.5974(16) 0.5520(15) 0.6252(13) 0.046(5) Uani 0.4 1 d . P D 2
H22C H 0.5439 0.5794 0.5908 0.056 Uiso 0.4 1 calc R P D 2
H22D H 0.5759 0.5266 0.6726 0.056 Uiso 0.4 1 calc R P D 2
C23 C 0.6212(5) 0.6567(4) 0.7108(4) 0.0515(18) Uani 1 1 d . . . .
H23A H 0.6069 0.6259 0.7582 0.062 Uiso 0.6 1 calc R P D 1
H23B H 0.5744 0.6988 0.6990 0.062 Uiso 0.6 1 calc R P D 1
H23C H 0.5974 0.6282 0.7551 0.062 Uiso 0.4 1 calc R P D 2
H23D H 0.5737 0.6925 0.6799 0.062 Uiso 0.4 1 calc R P D 2
C24 C 0.7124(6) 0.6958(6) 0.7422(4) 0.074(3) Uani 1 1 d . . . .
H24A H 0.7082 0.7301 0.7904 0.088 Uiso 1 1 calc R . . .
H24B H 0.7603 0.6557 0.7614 0.088 Uiso 1 1 calc R . . .
C25 C 0.8360(5) 0.7575(4) 0.6851(4) 0.0477(16) Uani 1 1 d . . . .
H25A H 0.8621 0.7666 0.7452 0.057 Uiso 1 1 calc R . . .
H25B H 0.8458 0.8055 0.6539 0.057 Uiso 1 1 calc R . . .
C26 C 0.8872(4) 0.6887(4) 0.6536(3) 0.0384(14) Uani 1 1 d . . . .
H26A H 0.9546 0.6965 0.6709 0.046 Uiso 1 1 calc R . . .
H26B H 0.8708 0.6390 0.6786 0.046 Uiso 1 1 calc R . . .
C27 C 0.9040(4) 0.6187(3) 0.5298(4) 0.0402(14) Uani 1 1 d . . . .
H27A H 0.8853 0.5691 0.5532 0.048 Uiso 1 1 calc R . . .
H27B H 0.9720 0.6230 0.5453 0.048 Uiso 1 1 calc R . . .
C28 C 0.8734(4) 0.6184(4) 0.4346(4) 0.0388(15) Uani 1 1 d . . . .
H28A H 0.8857 0.6704 0.4122 0.047 Uiso 1 1 calc R . . .
H28B H 0.9095 0.5789 0.4104 0.047 Uiso 1 1 calc R . . .
C31A C 0.817(3) 1.009(2) 0.436(3) 0.086(5) Uani 0.3 1 d D P A 1
H31A H 0.8150 0.9846 0.3811 0.129 Uiso 0.3 1 calc GR P A 1
H31B H 0.8805 1.0257 0.4594 0.129 Uiso 0.3 1 calc GR P A 1
H31C H 0.7757 1.0539 0.4302 0.129 Uiso 0.3 1 calc GR P A 1
C31B C 0.7551(18) 1.0141(12) 0.3876(13) 0.056(3) Uani 0.3 1 d D P B 2
H31D H 0.8133 1.0128 0.3677 0.084 Uiso 0.3 1 calc GR P B 2
H31E H 0.7432 1.0676 0.4046 0.084 Uiso 0.3 1 calc GR P B 2
H31F H 0.7047 0.9971 0.3425 0.084 Uiso 0.3 1 calc GR P B 2
C31C C 0.7974(17) 1.0015(14) 0.443(2) 0.074(3) Uani 0.4 1 d D P C 3
C32A C 0.701(2) 0.971(2) 0.558(2) 0.086(5) Uani 0.3 1 d D P A 1
H32A H 0.6390 0.9631 0.5229 0.129 Uiso 0.3 1 calc GR P A 1
H32B H 0.7096 1.0264 0.5720 0.129 Uiso 0.3 1 calc GR P A 1
H32C H 0.7063 0.9398 0.6091 0.129 Uiso 0.3 1 calc GR P A 1
C32B C 0.729(3) 0.9608(19) 0.5680(15) 0.056(3) Uani 0.3 1 d D P B 2
H32D H 0.6815 0.9219 0.5716 0.084 Uiso 0.3 1 calc GR P B 2
H32E H 0.7049 1.0135 0.5734 0.084 Uiso 0.3 1 calc GR P B 2
H32F H 0.7829 0.9517 0.6132 0.084 Uiso 0.3 1 calc GR P B 2
C32C C 0.748(2) 0.9747(15) 0.5632(11) 0.074(3) Uani 0.4 1 d D P C 3
H32G H 0.7325 0.9370 0.6034 0.111 Uiso 0.4 1 calc GR P C 3
H32H H 0.7185 1.0250 0.5692 0.111 Uiso 0.4 1 calc GR P C 3
H32I H 0.8155 0.9820 0.5740 0.111 Uiso 0.4 1 calc GR P C 3
S1 S 0.91283(15) 0.05421(12) 0.20699(14) 0.0667(5) Uani 1 1 d . . . .
O10 O 1.0062(4) 0.0218(3) 0.2116(4) 0.088(2) Uani 1 1 d . . . .
C29 C 0.9219(6) 0.1275(5) 0.2816(5) 0.084(3) Uani 1 1 d . . . .
H29A H 0.9459 0.1053 0.3372 0.126 Uiso 1 1 calc GR . . .
H29B H 0.8609 0.1504 0.2805 0.126 Uiso 1 1 calc GR . . .
H29C H 0.9640 0.1682 0.2693 0.126 Uiso 1 1 calc GR . . .
C30 C 0.8868(5) 0.1145(4) 0.1169(5) 0.061(2) Uani 1 1 d . . . .
H30A H 0.8272 0.1402 0.1149 0.091 Uiso 1 1 calc GR . . .
H30B H 0.8839 0.0824 0.0666 0.091 Uiso 1 1 calc GR . . .
H30C H 0.9350 0.1544 0.1194 0.091 Uiso 1 1 calc GR . . .

loop_
_atom_site_aniso_label
_atom_site_aniso_U_11
_atom_site_aniso_U_22
_atom_site_aniso_U_33
_atom_site_aniso_U_23
_atom_site_aniso_U_13
_atom_site_aniso_U_12
U1 0.01500(10) 0.01910(10) 0.01550(9) -0.00193(7) 0.00406(7) 0.00016(7)
Cs1 0.02293(18) 0.03650(19) 0.02971(18) -0.00224(15) 0.00014(14) -0.00129(14)
S2A 0.094(12) 0.068(9) 0.112(10) -0.011(7) 0.057(9) -0.001(7)
S2B 0.044(6) 0.035(5) 0.089(8) -0.013(5) 0.012(5) -0.007(4)
S2C 0.066(7) 0.038(5) 0.127(9) -0.010(5) 0.043(7) -0.015(4)
F1 0.0227(16) 0.0351(16) 0.0190(14) -0.0102(12) 0.0059(12) -0.0029(13)
O1 0.025(2) 0.0257(18) 0.0276(19) -0.0053(15) 0.0022(15) 0.0057(16)
O2 0.025(2) 0.0272(18) 0.0245(18) 0.0019(15) 0.0058(15) 0.0048(15)
O3 0.0210(19) 0.0274(18) 0.0181(17) 0.0014(15) 0.0038(14) -0.0052(15)
O4 0.0201(19) 0.044(2) 0.0215(18) -0.0082(16) 0.0077(15) -0.0064(17)
O5 0.073(3) 0.0246(19) 0.035(2) -0.0134(17) 0.036(2) -0.018(2)
O6A 0.027(4) 0.025(4) 0.034(4) -0.010(3) 0.009(4) 0.008(4)
O6B 0.046(8) 0.039(7) 0.029(6) -0.012(5) 0.018(6) -0.003(7)
O7 0.037(3) 0.103(4) 0.031(2) -0.015(2) 0.008(2) -0.004(3)
O8 0.033(2) 0.036(2) 0.0256(19) -0.0038(17) 0.0055(16) 0.0002(18)
O9 0.037(2) 0.0225(18) 0.035(2) -0.0102(16) 0.0115(18) -0.0112(17)
O11A 0.094(12) 0.068(9) 0.112(10) -0.011(7) 0.057(9) -0.001(7)
O11B 0.044(6) 0.035(5) 0.089(8) -0.013(5) 0.012(5) -0.007(4)
O11C 0.066(7) 0.038(5) 0.127(9) -0.010(5) 0.043(7) -0.015(4)
N1 0.020(2) 0.0153(19) 0.0161(19) -0.0022(16) 0.0052(17) -0.0029(16)
N2 0.019(2) 0.020(2) 0.016(2) -0.0004(17) 0.0046(17) -0.0029(17)
C1 0.027(3) 0.020(2) 0.017(2) -0.003(2) 0.005(2) -0.001(2)
C2 0.035(3) 0.021(2) 0.019(3) -0.002(2) 0.009(2) -0.007(2)
C3 0.065(4) 0.037(3) 0.018(3) -0.003(2) 0.004(3) -0.023(3)
C4 0.086(5) 0.039(3) 0.028(3) 0.009(3) 0.003(3) -0.035(4)
C5 0.063(5) 0.035(3) 0.038(3) 0.000(3) 0.008(3) -0.030(3)
C6 0.041(4) 0.036(3) 0.025(3) -0.004(3) -0.001(3) -0.017(3)
C7 0.023(3) 0.020(2) 0.022(3) -0.001(2) 0.007(2) -0.001(2)
C8 0.017(3) 0.022(2) 0.021(2) -0.001(2) 0.001(2) -0.002(2)
C9 0.022(3) 0.023(2) 0.029(3) 0.002(2) 0.010(2) -0.002(2)
C10 0.023(3) 0.038(3) 0.031(3) -0.002(3) 0.007(2) -0.005(2)
C11 0.021(3) 0.046(3) 0.047(4) 0.006(3) 0.018(3) 0.007(3)
C12 0.037(3) 0.043(3) 0.035(3) 0.005(3) 0.023(3) 0.007(3)
C13 0.032(3) 0.034(3) 0.025(3) -0.003(2) 0.014(2) 0.001(2)
C14 0.023(3) 0.018(2) 0.027(3) 0.002(2) 0.012(2) 0.000(2)
C15 0.019(3) 0.016(2) 0.017(2) -0.0010(19) 0.003(2) 0.0005(19)
C16 0.017(3) 0.019(2) 0.019(2) -0.004(2) 0.004(2) -0.002(2)
C17 0.023(3) 0.026(3) 0.026(3) -0.002(2) 0.010(2) -0.005(2)
C18 0.024(3) 0.016(2) 0.026(3) -0.004(2) 0.002(2) -0.007(2)
C19 0.034(3) 0.022(3) 0.021(3) -0.002(2) 0.012(2) -0.002(2)
C20 0.031(3) 0.022(2) 0.016(2) -0.001(2) 0.008(2) -0.006(2)
C21 0.042(4) 0.028(3) 0.027(3) -0.004(2) 0.020(3) -0.005(3)
C22A 0.031(6) 0.020(5) 0.026(5) 0.003(4) 0.015(5) 0.006(5)
C22B 0.054(14) 0.044(13) 0.053(13) -0.021(11) 0.038(11) -0.010(12)
C23 0.063(5) 0.056(4) 0.042(4) -0.021(3) 0.024(3) 0.009(4)
C24 0.066(5) 0.134(8) 0.024(3) -0.014(4) 0.015(3) -0.013(5)
C25 0.048(4) 0.061(4) 0.031(3) -0.014(3) 0.001(3) -0.004(3)
C26 0.036(3) 0.048(4) 0.027(3) -0.002(3) -0.001(3) -0.010(3)
C27 0.034(3) 0.037(3) 0.048(4) -0.005(3) 0.005(3) 0.001(3)
C28 0.037(4) 0.039(3) 0.045(4) -0.015(3) 0.020(3) -0.014(3)
C31A 0.094(12) 0.068(9) 0.112(10) -0.011(7) 0.057(9) -0.001(7)
C31B 0.044(6) 0.035(5) 0.089(8) -0.013(5) 0.012(5) -0.007(4)
C31C 0.066(7) 0.038(5) 0.127(9) -0.010(5) 0.043(7) -0.015(4)
C32A 0.094(12) 0.068(9) 0.112(10) -0.011(7) 0.057(9) -0.001(7)
C32B 0.044(6) 0.035(5) 0.089(8) -0.013(5) 0.012(5) -0.007(4)
C32C 0.066(7) 0.038(5) 0.127(9) -0.010(5) 0.043(7) -0.015(4)
S1 0.0637(13) 0.0621(12) 0.0786(14) 0.0069(11) 0.0244(11) 0.0109(10)
O10 0.079(4) 0.080(4) 0.116(5) 0.043(4) 0.045(4) 0.061(3)
C29 0.070(6) 0.091(6) 0.075(6) -0.017(5) -0.026(5) -0.001(5)
C30 0.057(5) 0.059(4) 0.072(5) 0.012(4) 0.027(4) 0.024(4)

loop_
_atom_type_symbol
_atom_type_description
_atom_type_scat_dispersion_real
_atom_type_scat_dispersion_imag
_atom_type_scat_source
C C 0.0033 0.0016 'International Tables Vol C Tables 4.2.6.8 and 6.1.1.4'
H H 0.0000 0.0000 'International Tables Vol C Tables 4.2.6.8 and 6.1.1.4'
Cs Cs -0.3680 2.1192 'International Tables Vol C Tables 4.2.6.8 and 6.1.1.4'
F F 0.0171 0.0103 'International Tables Vol C Tables 4.2.6.8 and 6.1.1.4'
N N 0.0061 0.0033 'International Tables Vol C Tables 4.2.6.8 and 6.1.1.4'
O O 0.0106 0.0060 'International Tables Vol C Tables 4.2.6.8 and 6.1.1.4'
S S 0.1246 0.1234 'International Tables Vol C Tables 4.2.6.8 and 6.1.1.4'
U U -9.6767 9.6646 'International Tables Vol C Tables 4.2.6.8 and 6.1.1.4'

loop_
_exptl_crystal_face_index_h
_exptl_crystal_face_index_k
_exptl_crystal_face_index_l
_exptl_crystal_face_perp_dist
_exptl_oxdiff_crystal_face_indexfrac_h
_exptl_oxdiff_crystal_face_indexfrac_k
_exptl_oxdiff_crystal_face_indexfrac_l
_exptl_oxdiff_crystal_face_x
_exptl_oxdiff_crystal_face_y
_exptl_oxdiff_crystal_face_z
-8 -1 22 0.0852 -8.0000 -1.0000 22.0000 0.5696 -0.2436 -0.7851
-1 -23 -3 0.0997 -1.0000 -23.0000 -3.0000 0.6691 -0.2864 0.6690
8 1 -22 0.1142 8.0000 1.0000 -22.0000 -0.5696 0.2436 0.7851
5 -14 -18 0.1017 5.0000 -14.0000 -18.0000 0.0181 0.0030 1.0012
-19 5 -1 0.0299 -19.0000 5.0000 -1.0000 0.3738 0.8897 -0.1820
-18 1 -7 0.0431 -18.0000 1.0000 -7.0000 0.3789 0.9296 0.1319
4 11 18 0.1129 4.0000 11.0000 18.0000 -0.1831 -0.4236 -0.8828
18 -2 5 0.0623 18.0000 -2.0000 5.0000 -0.3777 -0.8969 -0.0372
20 -5 0 0.0672 20.0000 -5.0000 0.0000 -0.4163 -0.9054 0.2220
19 -9 -5 0.0787 19.0000 -9.0000 -5.0000 -0.3405 -0.8088 0.4911
1 23 -5 0.1063 1.0000 23.0000 -5.0000 -0.7832 0.4876 -0.3888

loop_
_geom_angle_atom_site_label_1
_geom_angle_atom_site_label_2
_geom_angle_atom_site_label_3
_geom_angle
_geom_angle_site_symmetry_1
_geom_angle_site_symmetry_3
F1 U1 Cs1 40.78(7) . 2_645
F1 U1 O3 78.40(10) . .
F1 U1 O4 80.28(11) . .
F1 U1 N1 147.97(11) . .
F1 U1 N2 149.30(10) . .
O1 U1 Cs1 115.96(11) . 2_645
O1 U1 F1 92.29(13) . .
O1 U1 O3 91.00(14) . .
O1 U1 O4 89.99(14) . .
O1 U1 N1 84.01(13) . .
O1 U1 N2 89.75(14) . .
O2 U1 Cs1 66.07(11) . 2_645
O2 U1 F1 90.77(13) . .
O2 U1 O1 176.80(15) . .
O2 U1 O3 88.71(13) . .
O2 U1 O4 91.44(14) . .
O2 U1 N1 92.90(13) . .
O2 U1 N2 88.08(14) . .
O3 U1 Cs1 49.01(8) . 2_645
O3 U1 O4 158.68(12) . .
O3 U1 N1 69.89(11) . .
O3 U1 N2 132.21(11) . .
O4 U1 Cs1 112.20(9) . 2_645
O4 U1 N1 131.35(12) . .
O4 U1 N2 69.09(11) . .
N1 U1 Cs1 113.74(9) . 2_645
N1 U1 N2 62.68(11) . .
N2 U1 Cs1 154.01(8) . 2_645
F1 Cs1 O3 54.99(7) 2_655 2_655
F1 Cs1 O5 93.60(9) 2_655 .
F1 Cs1 O6A 73.71(16) 2_655 .
F1 Cs1 O6B 87.9(2) 2_655 .
F1 Cs1 O7 110.98(9) 2_655 .
F1 Cs1 O8 157.48(8) 2_655 .
F1 Cs1 O9 127.36(8) 2_655 .
F1 Cs1 O11A 122.4(7) 2_655 .
F1 Cs1 O11B 125.8(7) 2_655 .
F1 Cs1 O11C 129.9(4) 2_655 .
F1 Cs1 C22B 73.4(4) 2_655 .
O3 Cs1 O5 97.27(9) 2_655 .
O3 Cs1 O6A 118.32(18) 2_655 .
O3 Cs1 O6B 131.0(2) 2_655 .
O3 Cs1 O8 140.76(8) 2_655 .
O3 Cs1 C22B 110.7(4) 2_655 .
O5 Cs1 O6B 49.8(2) . .
O5 Cs1 C22B 39.9(3) . .
O6A Cs1 O5 51.02(15) . .
O6A Cs1 O8 83.79(16) . .
O6B Cs1 C22B 20.4(4) . .
O7 Cs1 O3 164.61(10) . 2_655
O7 Cs1 O5 89.51(12) . .
O7 Cs1 O6A 56.5(2) . .
O7 Cs1 O6B 46.6(2) . .
O7 Cs1 O8 54.60(10) . .
O7 Cs1 O9 104.43(11) . .
O7 Cs1 O11A 86.5(6) . .
O7 Cs1 C22B 66.6(3) . .
O8 Cs1 O5 70.80(10) . .
O8 Cs1 O6B 69.7(2) . .
O8 Cs1 C22B 84.4(4) . .
O9 Cs1 O3 90.33(9) . 2_655
O9 Cs1 O5 48.51(8) . .
O9 Cs1 O6A 96.43(15) . .
O9 Cs1 O6B 89.3(2) . .
O9 Cs1 O8 53.28(9) . .
O9 Cs1 C22B 87.1(3) . .
O11A Cs1 O3 96.2(6) . 2_655
O11A Cs1 O5 142.7(8) . .
O11A Cs1 O6A 142.8(6) . .
O11A Cs1 O8 76.8(7) . .
O11A Cs1 O9 96.9(8) . .
O11B Cs1 O3 99.4(8) . 2_655
O11B Cs1 O5 139.7(7) . .
O11B Cs1 O6B 129.4(8) . .
O11B Cs1 O7 83.9(9) . .
O11B Cs1 O8 73.1(7) . .
O11B Cs1 O9 94.9(8) . .
O11B Cs1 C22B 149.8(9) . .
O11C Cs1 O3 104.1(8) . 2_655
O11C Cs1 O5 136.3(4) . .
O11C Cs1 O7 79.8(9) . .
O11C Cs1 O8 68.5(5) . .
O11C Cs1 O9 93.2(6) . .
O11A S2A C31A 104(3) . .
O11A S2A C32A 105(3) . .
C31A S2A C32A 117(2) . .
O11B S2B C31B 118(2) . .
O11B S2B C32B 101(3) . .
C31B S2B C32B 133.2(18) . .
O11C S2C Cs1 46.6(16) . .
O11C S2C C31C 99(2) . .
O11C S2C C32C 100(2) . .
C31C S2C Cs1 144.8(11) . .
C32C S2C Cs1 106.7(9) . .
C32C S2C C31C 81.5(15) . .
U1 F1 Cs1 109.40(9) . 2_645
U1 O3 Cs1 98.66(10) . 2_645
C7 O3 U1 126.2(3) . .
C7 O3 Cs1 126.5(3) . 2_645
C14 O4 U1 138.7(3) . .
C19 O5 Cs1 119.2(3) . .
C19 O5 C21 118.4(4) . .
C21 O5 Cs1 118.1(3) . .
C22A O6A Cs1 121.5(5) . .
C22A O6A C23 113.9(7) . .
C23 O6A Cs1 103.4(5) . .
C22B O6B Cs1 97.9(13) . .
C22B O6B C23 106.9(14) . .
C23 O6B Cs1 100.4(7) . .
C24 O7 Cs1 121.8(4) . .
C25 O7 Cs1 112.8(3) . .
C25 O7 C24 113.8(5) . .
C26 O8 Cs1 115.2(3) . .
C26 O8 C27 112.5(4) . .
C27 O8 Cs1 116.9(3) . .
C18 O9 Cs1 122.6(3) . .
C18 O9 C28 115.8(4) . .
C28 O9 Cs1 114.9(3) . .
S2A O11A Cs1 131(3) . .
S2B O11B Cs1 148(3) . .
S2C O11C Cs1 113.4(19) . .
C1 N1 U1 123.6(3) . .
C1 N1 C15 118.9(4) . .
C15 N1 U1 117.4(3) . .
C8 N2 U1 128.0(3) . .
C8 N2 C16 117.6(4) . .
C16 N2 U1 114.3(3) . .
N1 C1 C2 126.0(4) . .
C3 C2 C1 118.7(4) . .
C3 C2 C7 119.1(4) . .
C7 C2 C1 122.1(4) . .
C4 C3 C2 121.9(5) . .
C3 C4 C5 118.8(5) . .
C6 C5 C4 120.6(5) . .
C5 C6 C7 122.0(5) . .
O3 C7 C2 121.7(4) . .
O3 C7 C6 120.7(5) . .
C6 C7 C2 117.5(4) . .
N2 C8 C9 126.9(5) . .
C10 C9 C8 117.5(5) . .
C10 C9 C14 119.3(4) . .
C14 C9 C8 123.2(4) . .
C11 C10 C9 122.3(5) . .
C10 C11 C12 118.1(5) . .
C13 C12 C11 121.5(5) . .
C12 C13 C14 121.0(5) . .
O4 C14 C9 121.6(4) . .
O4 C14 C13 120.6(5) . .
C9 C14 C13 117.7(5) . .
C16 C15 N1 117.1(4) . .
C20 C15 N1 123.3(4) . .
C20 C15 C16 119.5(4) . .
C15 C16 N2 117.0(4) . .
C17 C16 N2 123.4(4) . .
C17 C16 C15 119.5(4) . .
C18 C17 C16 120.9(4) . .
O9 C18 C19 118.1(4) . .
C17 C18 O9 121.5(4) . .
C17 C18 C19 120.1(4) . .
O5 C19 C18 115.7(4) . .
O5 C19 C20 124.7(4) . .
C20 C19 C18 119.5(4) . .
C19 C20 C15 120.4(4) . .
O5 C21 C22A 111.2(5) . .
O5 C21 C22B 106.4(8) . .
O6A C22A C21 106.3(8) . .
O6B C22B Cs1 61.7(12) . .
O6B C22B C21 114.3(14) . .
C21 C22B Cs1 94.4(8) . .
O6A C23 Cs1 54.8(4) . .
O6A C23 C24 122.1(6) . .
O6B C23 Cs1 58.0(6) . .
O6B C23 C24 91.6(7) . .
C24 C23 Cs1 88.4(4) . .
O7 C24 C23 109.5(6) . .
O7 C25 Cs1 47.5(3) . .
O7 C25 C26 112.1(5) . .
C26 C25 Cs1 85.7(3) . .
O8 C26 C25 109.3(5) . .
O8 C27 C28 109.1(5) . .
O9 C28 C27 111.0(4) . .
O10 S1 C29 107.1(4) . .
O10 S1 C30 107.9(3) . .
C29 S1 C30 97.8(4) . .

loop_
_geom_bond_atom_site_label_1
_geom_bond_atom_site_label_2
_geom_bond_distance
_geom_bond_site_symmetry_2
U1 Cs1 4.1962(4) 2_645
U1 F1 2.213(3) .
U1 O1 1.788(3) .
U1 O2 1.786(3) .
U1 O3 2.270(3) .
U1 O4 2.286(3) .
U1 N1 2.566(4) .
U1 N2 2.622(4) .
Cs1 F1 2.906(3) 2_655
Cs1 O3 3.204(3) 2_655
Cs1 O5 3.271(4) .
Cs1 O6A 3.214(8) .
Cs1 O6B 3.299(12) .
Cs1 O7 3.112(4) .
Cs1 O8 3.260(4) .
Cs1 O9 3.171(3) .
Cs1 O11A 3.14(3) .
Cs1 O11B 3.03(3) .
Cs1 O11C 3.06(3) .
Cs1 C22B 3.71(2) .
S2A O11A 1.440(10) .
S2A C31A 1.690(10) .
S2A C32A 1.696(10) .
S2B O11B 1.431(10) .
S2B C31B 1.682(10) .
S2B C32B 1.699(10) .
S2C O11C 1.438(10) .
S2C C31C 1.698(9) .
S2C C32C 1.698(10) .
F1 Cs1 2.906(3) 2_645
O3 Cs1 3.204(3) 2_645
O3 C7 1.314(6) .
O4 C14 1.309(6) .
O5 C19 1.363(5) .
O5 C21 1.434(6) .
O6A C22A 1.436(12) .
O6A C23 1.462(10) .
O6B C22B 1.31(2) .
O6B C23 1.433(12) .
O7 C24 1.441(8) .
O7 C25 1.421(7) .
O8 C26 1.408(6) .
O8 C27 1.418(6) .
O9 C18 1.383(5) .
O9 C28 1.425(7) .
N1 C1 1.297(6) .
N1 C15 1.411(6) .
N2 C8 1.285(6) .
N2 C16 1.428(6) .
C1 C2 1.448(7) .
C2 C3 1.398(7) .
C2 C7 1.422(7) .
C3 C4 1.354(8) .
C4 C5 1.410(9) .
C5 C6 1.347(8) .
C6 C7 1.400(7) .
C8 C9 1.460(6) .
C9 C10 1.401(7) .
C9 C14 1.403(7) .
C10 C11 1.366(7) .
C11 C12 1.379(8) .
C12 C13 1.374(8) .
C13 C14 1.404(6) .
C15 C16 1.407(6) .
C15 C20 1.401(6) .
C16 C17 1.387(7) .
C17 C18 1.383(7) .
C18 C19 1.402(6) .
C19 C20 1.392(7) .
C21 C22A 1.478(11) .
C21 C22B 1.58(2) .
C23 C24 1.470(10) .
C25 C26 1.506(8) .
C27 C28 1.493(8) .
S1 O10 1.446(5) .
S1 C29 1.693(8) .
S1 C30 1.733(7) .

loop_
_geom_torsion_atom_site_label_1
_geom_torsion_atom_site_label_2
_geom_torsion_atom_site_label_3
_geom_torsion_atom_site_label_4
_geom_torsion
_geom_torsion_site_symmetry_1
U1 O3 C7 C2 53.9(6) .
U1 O3 C7 C6 -128.4(4) .
U1 O4 C14 C9 -40.5(7) .
U1 O4 C14 C13 142.4(4) .
U1 N1 C1 C2 -12.3(7) .
U1 N1 C15 C16 -24.2(5) .
U1 N1 C15 C20 152.4(4) .
U1 N2 C8 C9 7.9(7) .
U1 N2 C16 C15 28.3(5) .
U1 N2 C16 C17 -147.7(4) .
Cs1 O3 C7 C2 -165.4(3) 2_645
Cs1 O3 C7 C6 12.2(6) 2_645
Cs1 O5 C19 C18 36.6(6) .
Cs1 O5 C19 C20 -139.4(4) .
Cs1 O5 C21 C22A -48.0(7) .
Cs1 O5 C21 C22B -12.3(11) .
Cs1 O6A C22A C21 -51.8(10) .
Cs1 O6A C23 O6B -84.2(13) .
Cs1 O6A C23 C24 -61.1(8) .
Cs1 O6B C22B C21 81.5(18) .
Cs1 O6B C23 O6A 73.5(12) .
Cs1 O6B C23 C24 -87.2(6) .
Cs1 O7 C24 C23 -16.3(8) .
Cs1 O7 C25 C26 -61.1(6) .
Cs1 O8 C26 C25 -39.8(5) .
Cs1 O8 C27 C28 43.1(5) .
Cs1 O9 C18 C17 144.9(4) .
Cs1 O9 C18 C19 -28.3(6) .
Cs1 O9 C28 C27 57.9(5) .
Cs1 C23 C24 O7 11.2(6) .
Cs1 C25 C26 O8 29.1(4) .
O5 C19 C20 C15 177.4(5) .
O5 C21 C22A O6A 63.6(9) .
O5 C21 C22B Cs1 9.6(8) .
O5 C21 C22B O6B -51(2) .
O6A C23 C24 O7 56.9(10) .
O6B C23 C24 O7 69.1(8) .
O7 C25 C26 O8 69.5(6) .
O8 C27 C28 O9 -68.0(6) .
O9 C18 C19 O5 -6.7(7) .
O9 C18 C19 C20 169.6(5) .
N1 C1 C2 C3 165.4(5) .
N1 C1 C2 C7 -18.8(8) .
N1 C15 C16 N2 -3.6(6) .
N1 C15 C16 C17 172.7(4) .
N1 C15 C20 C19 -174.1(5) .
N2 C8 C9 C10 -171.4(5) .
N2 C8 C9 C14 11.1(8) .
N2 C16 C17 C18 177.9(5) .
C1 N1 C15 C16 151.7(4) .
C1 N1 C15 C20 -31.7(7) .
C1 C2 C3 C4 179.8(6) .
C1 C2 C7 O3 1.1(7) .
C1 C2 C7 C6 -176.6(5) .
C2 C3 C4 C5 -4.1(11) .
C3 C2 C7 O3 176.9(5) .
C3 C2 C7 C6 -0.8(7) .
C3 C4 C5 C6 1.2(11) .
C4 C5 C6 C7 1.9(10) .
C5 C6 C7 O3 -179.7(5) .
C5 C6 C7 C2 -2.0(8) .
C7 C2 C3 C4 3.9(9) .
C8 N2 C16 C15 -150.3(5) .
C8 N2 C16 C17 33.6(7) .
C8 C9 C10 C11 -179.5(5) .
C8 C9 C14 O4 0.4(7) .
C8 C9 C14 C13 177.6(4) .
C9 C10 C11 C12 1.6(9) .
C10 C9 C14 O4 -177.1(5) .
C10 C9 C14 C13 0.1(7) .
C10 C11 C12 C13 0.4(9) .
C11 C12 C13 C14 -2.1(9) .
C12 C13 C14 O4 179.1(5) .
C12 C13 C14 C9 1.8(8) .
C14 C9 C10 C11 -1.8(8) .
C15 N1 C1 C2 172.0(5) .
C15 C16 C17 C18 1.9(8) .
C16 N2 C8 C9 -173.6(4) .
C16 C15 C20 C19 2.3(7) .
C16 C17 C18 O9 -171.1(5) .
C16 C17 C18 C19 2.0(8) .
C17 C18 C19 O5 -179.9(5) .
C17 C18 C19 C20 -3.7(8) .
C18 O9 C28 C27 -94.2(5) .
C18 C19 C20 C15 1.5(8) .
C19 O5 C21 C22A 155.2(6) .
C19 O5 C21 C22B -169.1(10) .
C20 C15 C16 N2 179.7(4) .
C20 C15 C16 C17 -4.0(7) .
C21 O5 C19 C18 -166.9(5) .
C21 O5 C19 C20 17.1(8) .
C22A O6A C23 Cs1 133.9(9) .
C22A O6A C23 O6B 49.7(12) .
C22A O6A C23 C24 72.8(11) .
C22A C21 C22B Cs1 113.3(15) .
C22A C21 C22B O6B 52.5(16) .
C22B O6B C23 Cs1 -101.6(17) .
C22B O6B C23 O6A -28.1(14) .
C22B O6B C23 C24 171.2(16) .
C22B C21 C22A O6A -24.5(12) .
C23 O6A C22A C21 -176.5(6) .
C23 O6B C22B Cs1 103.4(12) .
C23 O6B C22B C21 -175.1(12) .
C24 O7 C25 Cs1 144.2(7) .
C24 O7 C25 C26 83.1(7) .
C25 O7 C24 C23 -157.0(6) .
C26 O8 C27 C28 179.8(5) .
C27 O8 C26 C25 -177.3(5) .
C28 O9 C18 C17 -65.3(6) .
C28 O9 C18 C19 121.5(5) .
C31A S2A O11A Cs1 -178(3) .
C31B S2B O11B Cs1 -126(4) .
C31C S2C O11C Cs1 -174(2) .
C32A S2A O11A Cs1 -55(4) .
C32B S2B O11B Cs1 27(5) .
C32C S2C O11C Cs1 103.1(19) .
